data_4070427
loop_
_publ_author_name
'Ahmad, S. Usman'
'Beckmann, Jens'

_publ_section_title
;
 Synthesis and Structure of Polynuclear Indoxanes and Thalloxanes
 Containing Bulkym-Terphenyl Substituents
;
_journal_issue 24
_journal_name_full Organometallics
_journal_page_first 6893
_journal_paper_doi 10.1021/om9007967
_journal_volume 28
_journal_year 2009
_chemical_formula_sum 'C50 H52 Cl10 Tl2'
_chemical_formula_weight 1416.16
_chemical_name_systematic
;
 ?
;
_space_group_IT_number 2
_symmetry_cell_setting triclinic
_symmetry_space_group_name_Hall '-P 1'
_symmetry_space_group_name_H-M 'P -1'
_atom_sites_solution_hydrogens geom
_atom_sites_solution_primary direct
_atom_sites_solution_secondary difmap
_audit_creation_method SHELXL-97
_cell_angle_alpha 87.74(12)
_cell_angle_beta 75.30(9)
_cell_angle_gamma 74.46(12)
_cell_formula_units_Z 2
_cell_length_a 10.461(13)
_cell_length_b 15.55(3)
_cell_length_c 18.038(18)
_cell_measurement_temperature 150
_cell_volume 2733(7)
_computing_cell_refinement 'X-Area (Stoe, 2004)'
_computing_data_collection 'X-Area (Stoe, 2004)'
_computing_data_reduction 'X-Area (Stoe, 2004)'
_computing_molecular_graphics 'DIAMOND (Brandenburg, 2006)'
_computing_publication_material 'SHELXL97 (Sheldrick, 1997)'
_computing_structure_refinement 'SHELXL97 (Sheldrick, 1997)'
_computing_structure_solution 'SHELXS97 (Sheldrick, 1997)'
_diffrn_ambient_temperature 150
_diffrn_measured_fraction_theta_full 0.993
_diffrn_measured_fraction_theta_max 0.993
_diffrn_measurement_device_type 'CCD area detector'
_diffrn_measurement_method 'phi and omega scans'
_diffrn_radiation_monochromator graphite
_diffrn_radiation_source 'fine-focus sealed tube'
_diffrn_radiation_type MoK\a
_diffrn_radiation_wavelength 0.71073
_diffrn_reflns_av_R_equivalents 0.1035
_diffrn_reflns_av_sigmaI/netI 0.0785
_diffrn_reflns_limit_h_max 11
_diffrn_reflns_limit_h_min -12
_diffrn_reflns_limit_k_max 18
_diffrn_reflns_limit_k_min -18
_diffrn_reflns_limit_l_max 21
_diffrn_reflns_limit_l_min -21
_diffrn_reflns_number 21358
_diffrn_reflns_theta_full 25.25
_diffrn_reflns_theta_max 25.25
_diffrn_reflns_theta_min 1.77
_exptl_absorpt_coefficient_mu 6.411
_exptl_absorpt_correction_T_max 1.00
_exptl_absorpt_correction_T_min 0.27
_exptl_absorpt_correction_type multi-scan
_exptl_absorpt_process_details 'X-Area (Stoe, 2004)'
_exptl_crystal_colour colourless
_exptl_crystal_density_diffrn 1.721
_exptl_crystal_density_method 'not measured'
_exptl_crystal_description block
_exptl_crystal_F_000 1368
_exptl_crystal_size_max 0.21
_exptl_crystal_size_mid 0.10
_exptl_crystal_size_min 0.09
_refine_diff_density_max 1.590
_refine_diff_density_min -2.341
_refine_diff_density_rms 0.203
_refine_ls_extinction_method none
_refine_ls_goodness_of_fit_ref 1.029
_refine_ls_hydrogen_treatment mixed
_refine_ls_matrix_type full
_refine_ls_number_parameters 554
_refine_ls_number_reflns 9827
_refine_ls_number_restraints 0
_refine_ls_restrained_S_all 1.029
_refine_ls_R_factor_all 0.0702
_refine_ls_R_factor_gt 0.0567
_refine_ls_shift/su_max 0.001
_refine_ls_shift/su_mean 0.000
_refine_ls_structure_factor_coef Fsqd
_refine_ls_weighting_details 'calc w=1/[\s^2^(Fo^2^)+(0.1169P)^2^+0.0000P] where P=(Fo^2^+2Fc^2^)/3'
_refine_ls_weighting_scheme calc
_refine_ls_wR_factor_gt 0.1581
_refine_ls_wR_factor_ref 0.1687
_reflns_number_gt 7923
_reflns_number_total 9827
_reflns_threshold_expression >2sigma(I)
_cod_data_source_file om9007967_si_001.cif
_cod_data_source_block publication_text
_cod_depositor_comments
;
The following automatic conversions were performed:

'_symmetry_cell_setting' value 'Triclinic' changed to 'triclinic'
according to /home/saulius/struct/CIF-dictionaries/cif_core.dic
dictionary named 'cif_core.dic' version 2.4.2 from 2011-04-26.

Automatic conversion script
Id: cif_fix_values 1715 2011-07-08 13:25:40Z adriana 
;
_cod_original_sg_symbol_H-M P-1
_cod_database_code 4070427

loop_
_symmetry_equiv_pos_as_xyz
'x, y, z'
'-x, -y, -z'

loop_
_atom_site_label
_atom_site_type_symbol
_atom_site_fract_x
_atom_site_fract_y
_atom_site_fract_z
_atom_site_U_iso_or_equiv
_atom_site_adp_type
_atom_site_occupancy
_atom_site_symmetry_multiplicity
_atom_site_calc_flag
_atom_site_refinement_flags
C1 C 0.965(2) 0.1516(10) 0.0736(11) 0.124(7) Uani 1 1 d .
H1 H 0.9978 0.1987 0.0909 0.148 Uiso 1 1 calc R
C2 C 0.5616(19) 0.8624(12) 0.6376(9) 0.108(5) Uani 1 1 d .
H2 H 0.6454 0.8611 0.6531 0.130 Uiso 1 1 calc R
C10 C 0.4910(8) 0.2427(6) 0.7304(4) 0.0456(19) Uani 1 1 d .
C11 C 0.4660(8) 0.2662(6) 0.6591(5) 0.0454(18) Uani 1 1 d .
C12 C 0.3832(9) 0.2262(7) 0.6326(6) 0.056(2) Uani 1 1 d .
H12 H 0.3633 0.2416 0.5856 0.068 Uiso 1 1 calc R
C13 C 0.3294(10) 0.1628(8) 0.6763(6) 0.061(2) Uani 1 1 d .
H13 H 0.2772 0.1334 0.6573 0.073 Uiso 1 1 calc R
C14 C 0.3521(10) 0.1430(7) 0.7469(6) 0.059(2) Uani 1 1 d .
H14 H 0.3122 0.1019 0.7762 0.071 Uiso 1 1 calc R
C15 C 0.4338(8) 0.1830(7) 0.7761(5) 0.0481(19) Uani 1 1 d .
C20 C 0.5293(9) 0.3363(6) 0.6169(4) 0.0450(18) Uani 1 1 d .
C21 C 0.4662(9) 0.4273(7) 0.6389(5) 0.050(2) Uani 1 1 d .
C22 C 0.5286(10) 0.4904(6) 0.6038(5) 0.054(2) Uani 1 1 d .
H22 H 0.4880 0.5503 0.6177 0.065 Uiso 1 1 calc R
C23 C 0.6527(11) 0.4662(8) 0.5471(5) 0.060(2) Uani 1 1 d .
C24 C 0.7097(10) 0.3793(8) 0.5253(5) 0.060(2) Uani 1 1 d .
H24 H 0.7908 0.3641 0.4868 0.071 Uiso 1 1 calc R
C25 C 0.6510(9) 0.3110(7) 0.5588(5) 0.052(2) Uani 1 1 d .
C26 C 0.3296(10) 0.4566(8) 0.6976(6) 0.067(3) Uani 1 1 d .
H26A H 0.3001 0.4050 0.7175 0.101 Uiso 1 1 calc R
H26B H 0.2628 0.4937 0.6739 0.101 Uiso 1 1 calc R
H26C H 0.3393 0.4896 0.7388 0.101 Uiso 1 1 calc R
C27 C 0.7209(14) 0.5383(9) 0.5104(6) 0.074(3) Uani 1 1 d .
H27A H 0.6653 0.5958 0.5319 0.112 Uiso 1 1 calc R
H27B H 0.7304 0.5371 0.4561 0.112 Uiso 1 1 calc R
H27C H 0.8098 0.5272 0.5202 0.112 Uiso 1 1 calc R
C28 C 0.7186(11) 0.2157(8) 0.5332(7) 0.073(3) Uani 1 1 d .
H28A H 0.8000 0.2124 0.4929 0.110 Uiso 1 1 calc R
H28B H 0.6567 0.1917 0.5146 0.110 Uiso 1 1 calc R
H28C H 0.7425 0.1818 0.5756 0.110 Uiso 1 1 calc R
C30 C 0.4577(9) 0.1654(7) 0.8555(5) 0.054(2) Uani 1 1 d .
C31 C 0.5754(11) 0.1003(8) 0.8627(6) 0.065(3) Uani 1 1 d .
C32 C 0.5959(14) 0.0868(9) 0.9371(7) 0.077(3) Uani 1 1 d .
H32 H 0.6756 0.0466 0.9437 0.093 Uiso 1 1 calc R
C33 C 0.5005(16) 0.1320(10) 1.0001(6) 0.082(4) Uani 1 1 d .
C34 C 0.3854(13) 0.1936(10) 0.9900(6) 0.074(3) Uani 1 1 d .
H34 H 0.3217 0.2238 1.0330 0.089 Uiso 1 1 calc R
C35 C 0.3595(10) 0.2130(8) 0.9181(6) 0.061(2) Uani 1 1 d .
C36 C 0.6751(13) 0.0443(10) 0.7947(7) 0.084(4) Uani 1 1 d .
H36A H 0.7493 0.0045 0.8113 0.126 Uiso 1 1 calc R
H36B H 0.7104 0.0827 0.7567 0.126 Uiso 1 1 calc R
H36C H 0.6285 0.0101 0.7731 0.126 Uiso 1 1 calc R
C37 C 0.522(2) 0.1183(14) 1.0813(8) 0.121(7) Uani 1 1 d .
H37A H 0.6064 0.0740 1.0794 0.181 Uiso 1 1 calc R
H37B H 0.4472 0.0987 1.1135 0.181 Uiso 1 1 calc R
H37C H 0.5247 0.1736 1.1017 0.181 Uiso 1 1 calc R
C38 C 0.2307(12) 0.2797(9) 0.9100(7) 0.078(3) Uani 1 1 d .
H38A H 0.1779 0.3054 0.9595 0.117 Uiso 1 1 calc R
H38B H 0.1778 0.2504 0.8885 0.117 Uiso 1 1 calc R
H38C H 0.2540 0.3260 0.8768 0.117 Uiso 1 1 calc R
C40 C 0.7799(9) 0.3657(7) 0.7781(5) 0.049(2) Uani 1 1 d .
C41 C 0.7285(9) 0.4428(6) 0.8249(5) 0.0459(18) Uani 1 1 d .
C42 C 0.8213(10) 0.4853(7) 0.8384(5) 0.056(2) Uani 1 1 d .
H42 H 0.7905 0.5377 0.8684 0.068 Uiso 1 1 calc R
C43 C 0.9626(10) 0.4489(8) 0.8066(6) 0.064(3) Uani 1 1 d .
H43 H 1.0252 0.4776 0.8151 0.076 Uiso 1 1 calc R
C44 C 1.0084(9) 0.3709(7) 0.7631(5) 0.055(2) Uani 1 1 d .
H44 H 1.1022 0.3461 0.7445 0.067 Uiso 1 1 calc R
C45 C 0.9177(8) 0.3279(7) 0.7461(4) 0.0456(19) Uani 1 1 d .
C50 C 0.5778(9) 0.4756(6) 0.8585(4) 0.0472(19) Uani 1 1 d .
C51 C 0.5149(9) 0.4277(7) 0.9168(5) 0.050(2) Uani 1 1 d .
C52 C 0.3722(10) 0.4561(8) 0.9434(5) 0.062(3) Uani 1 1 d .
H52 H 0.3290 0.4237 0.9814 0.075 Uiso 1 1 calc R
C53 C 0.2941(10) 0.5279(9) 0.9168(6) 0.069(3) Uani 1 1 d .
C54 C 0.3565(11) 0.5773(8) 0.8614(6) 0.065(3) Uani 1 1 d .
H54 H 0.3034 0.6281 0.8440 0.078 Uiso 1 1 calc R
C55 C 0.4994(10) 0.5521(7) 0.8306(5) 0.056(2) Uani 1 1 d .
C56 C 0.5937(10) 0.3504(7) 0.9536(5) 0.057(2) Uani 1 1 d .
H56A H 0.6899 0.3393 0.9296 0.085 Uiso 1 1 calc R
H56B H 0.5643 0.2982 0.9477 0.085 Uiso 1 1 calc R
H56C H 0.5774 0.3640 1.0072 0.085 Uiso 1 1 calc R
C57 C 0.1388(14) 0.5565(11) 0.9501(8) 0.089(4) Uiso 1 1 d .
H57A H 0.0995 0.6088 0.9250 0.134 Uiso 1 1 calc R
H57B H 0.1188 0.5697 1.0041 0.134 Uiso 1 1 calc R
H57C H 0.1004 0.5091 0.9423 0.134 Uiso 1 1 calc R
C58 C 0.5647(12) 0.6079(8) 0.7699(7) 0.071(3) Uani 1 1 d .
H58A H 0.4947 0.6565 0.7582 0.107 Uiso 1 1 calc R
H58B H 0.6134 0.5716 0.7244 0.107 Uiso 1 1 calc R
H58C H 0.6274 0.6311 0.7885 0.107 Uiso 1 1 calc R
C60 C 0.9688(8) 0.2440(7) 0.6980(4) 0.0464(19) Uani 1 1 d .
C61 C 1.0160(9) 0.2478(7) 0.6179(5) 0.054(2) Uani 1 1 d .
C62 C 1.0658(10) 0.1696(8) 0.5735(5) 0.060(2) Uani 1 1 d .
H62 H 1.0966 0.1728 0.5207 0.072 Uiso 1 1 calc R
C63 C 1.0710(10) 0.0865(8) 0.6056(6) 0.062(3) Uani 1 1 d .
C64 C 1.0206(10) 0.0835(7) 0.6848(6) 0.059(2) Uani 1 1 d .
H64 H 1.0202 0.0286 0.7072 0.071 Uiso 1 1 calc R
C65 C 0.9709(10) 0.1606(7) 0.7309(5) 0.052(2) Uani 1 1 d .
C66 C 1.0203(12) 0.3363(9) 0.5811(6) 0.071(3) Uani 1 1 d .
H66A H 0.9800 0.3835 0.6195 0.107 Uiso 1 1 calc R
H66B H 0.9697 0.3456 0.5426 0.107 Uiso 1 1 calc R
H66C H 1.1138 0.3360 0.5579 0.107 Uiso 1 1 calc R
C67 C 1.1288(14) 0.0009(10) 0.5580(8) 0.090(4) Uani 1 1 d .
H67A H 1.1230 -0.0489 0.5906 0.136 Uiso 1 1 calc R
H67B H 1.2229 -0.0043 0.5321 0.136 Uiso 1 1 calc R
H67C H 1.0771 0.0015 0.5208 0.136 Uiso 1 1 calc R
C68 C 0.9334(13) 0.1524(8) 0.8176(6) 0.069(3) Uani 1 1 d .
H68A H 0.8994 0.2109 0.8416 0.103 Uiso 1 1 calc R
H68B H 1.0132 0.1201 0.8338 0.103 Uiso 1 1 calc R
H68C H 0.8638 0.1209 0.8321 0.103 Uiso 1 1 calc R
Tl1 Tl 0.63281(3) 0.30470(2) 0.756840(15) 0.03954(13) Uani 1 1 d .
Tl2 Tl 0.98704(4) 0.72064(3) 0.70374(2) 0.06140(15) Uani 1 1 d .
Cl4 Cl 0.9530(4) 0.6015(3) 0.63711(16) 0.0850(9) Uani 1 1 d .
Cl2 Cl 1.2244(3) 0.7122(3) 0.6877(2) 0.0936(10) Uani 1 1 d .
Cl1 Cl 0.8856(5) 0.7082(3) 0.83826(17) 0.1105(14) Uani 1 1 d .
Cl3 Cl 0.8838(4) 0.8638(3) 0.6579(3) 0.1055(12) Uani 1 1 d .
Cl7 Cl 0.8455(6) 0.2011(4) 0.0268(3) 0.1379(19) Uani 1 1 d .
Cl6 Cl 1.1037(6) 0.0814(6) 0.0097(6) 0.213(4) Uani 1 1 d .
Cl5 Cl 0.9062(12) 0.0961(5) 0.1520(3) 0.222(4) Uani 1 1 d .
Cl8 Cl 0.5869(10) 0.7609(4) 0.5971(3) 0.191(3) Uani 1 1 d .
Cl10 Cl 0.5427(8) 0.9444(5) 0.5749(5) 0.200(4) Uani 1 1 d .
Cl9 Cl 0.4318(10) 0.8812(5) 0.7193(3) 0.204(4) Uani 1 1 d .

loop_
_atom_site_aniso_label
_atom_site_aniso_U_11
_atom_site_aniso_U_22
_atom_site_aniso_U_33
_atom_site_aniso_U_23
_atom_site_aniso_U_13
_atom_site_aniso_U_12
C1 0.187(18) 0.047(8) 0.174(16) 0.018(9) -0.121(15) -0.024(10)
C2 0.117(12) 0.099(12) 0.115(11) 0.014(9) -0.046(10) -0.025(10)
C10 0.042(4) 0.053(5) 0.043(4) -0.003(4) -0.010(3) -0.015(4)
C11 0.045(4) 0.042(5) 0.050(4) -0.004(4) -0.015(3) -0.011(4)
C12 0.053(5) 0.058(6) 0.063(5) -0.012(4) -0.023(4) -0.014(4)
C13 0.059(5) 0.065(7) 0.073(6) 0.000(5) -0.025(5) -0.031(5)
C14 0.060(5) 0.054(6) 0.071(6) 0.000(5) -0.014(4) -0.028(5)
C15 0.045(4) 0.055(6) 0.048(4) 0.002(4) -0.011(3) -0.021(4)
C20 0.049(4) 0.051(5) 0.040(4) 0.002(3) -0.014(3) -0.019(4)
C21 0.054(5) 0.047(5) 0.050(4) 0.000(4) -0.017(4) -0.010(4)
C22 0.061(5) 0.037(5) 0.062(5) -0.001(4) -0.015(4) -0.009(4)
C23 0.068(6) 0.068(7) 0.054(5) 0.015(5) -0.020(4) -0.031(5)
C24 0.060(5) 0.066(7) 0.045(4) -0.003(4) -0.003(4) -0.014(5)
C25 0.049(4) 0.059(6) 0.044(4) -0.001(4) -0.008(3) -0.013(4)
C26 0.056(5) 0.059(7) 0.070(6) -0.011(5) 0.000(5) 0.000(5)
C27 0.098(8) 0.071(8) 0.063(6) 0.011(5) -0.015(5) -0.042(7)
C28 0.055(6) 0.056(7) 0.088(7) -0.012(6) 0.004(5) 0.000(5)
C30 0.052(5) 0.070(7) 0.048(4) 0.012(4) -0.013(4) -0.028(5)
C31 0.067(6) 0.070(7) 0.064(6) 0.014(5) -0.017(5) -0.029(6)
C32 0.092(8) 0.075(8) 0.084(7) 0.025(6) -0.047(7) -0.036(7)
C33 0.106(10) 0.102(10) 0.062(6) 0.029(7) -0.029(6) -0.063(9)
C34 0.080(7) 0.100(10) 0.052(5) -0.004(6) -0.007(5) -0.046(7)
C35 0.054(5) 0.067(7) 0.063(5) -0.001(5) -0.008(4) -0.025(5)
C36 0.070(7) 0.084(9) 0.091(8) 0.004(7) -0.024(6) -0.005(6)
C37 0.178(17) 0.154(17) 0.079(8) 0.049(10) -0.064(10) -0.099(15)
C38 0.070(7) 0.079(9) 0.072(6) -0.018(6) -0.012(5) 0.000(6)
C40 0.048(4) 0.062(6) 0.045(4) 0.005(4) -0.019(3) -0.020(4)
C41 0.059(5) 0.037(5) 0.045(4) -0.001(3) -0.018(4) -0.012(4)
C42 0.057(5) 0.058(6) 0.058(5) -0.007(4) -0.015(4) -0.021(5)
C43 0.056(5) 0.073(7) 0.071(6) -0.012(5) -0.011(4) -0.034(5)
C44 0.044(4) 0.065(6) 0.061(5) -0.003(5) -0.012(4) -0.021(4)
C45 0.045(4) 0.057(6) 0.039(4) 0.006(4) -0.016(3) -0.016(4)
C50 0.053(5) 0.049(5) 0.043(4) -0.004(4) -0.015(3) -0.015(4)
C51 0.053(5) 0.055(6) 0.048(4) -0.008(4) -0.016(4) -0.021(4)
C52 0.052(5) 0.084(8) 0.056(5) -0.003(5) -0.009(4) -0.029(5)
C53 0.047(5) 0.088(9) 0.071(6) -0.020(6) -0.021(5) -0.008(5)
C54 0.060(6) 0.071(7) 0.059(5) -0.009(5) -0.020(4) -0.004(5)
C55 0.065(5) 0.053(6) 0.052(5) 0.000(4) -0.020(4) -0.012(5)
C56 0.064(5) 0.058(6) 0.056(5) 0.007(4) -0.020(4) -0.024(5)
C58 0.072(7) 0.063(7) 0.075(6) 0.020(5) -0.017(5) -0.018(6)
C60 0.045(4) 0.056(5) 0.044(4) -0.005(4) -0.019(3) -0.014(4)
C61 0.041(4) 0.073(7) 0.048(4) 0.004(4) -0.008(3) -0.019(4)
C62 0.055(5) 0.076(7) 0.050(5) -0.007(5) -0.010(4) -0.020(5)
C63 0.054(5) 0.065(7) 0.070(6) -0.015(5) -0.013(4) -0.022(5)
C64 0.061(5) 0.039(5) 0.079(6) 0.000(4) -0.013(5) -0.020(4)
C65 0.056(5) 0.050(5) 0.050(4) 0.007(4) -0.011(4) -0.016(4)
C66 0.077(7) 0.081(8) 0.055(5) 0.018(5) -0.012(5) -0.027(6)
C67 0.090(8) 0.080(9) 0.098(9) -0.036(7) -0.007(7) -0.029(7)
C68 0.082(7) 0.060(7) 0.060(6) 0.004(5) -0.005(5) -0.027(6)
Tl1 0.03987(18) 0.0426(2) 0.03961(18) 0.00025(12) -0.01053(12) -0.01614(13)
Tl2 0.0660(3) 0.0635(3) 0.0527(2) -0.00439(18) -0.01095(17) -0.0169(2)
Cl4 0.109(2) 0.092(2) 0.0629(14) -0.0155(14) -0.0144(14) -0.0457(19)
Cl2 0.0647(16) 0.095(3) 0.121(3) -0.003(2) -0.0297(17) -0.0134(16)
Cl1 0.156(3) 0.130(3) 0.0558(15) -0.0210(18) 0.0045(18) -0.082(3)
Cl3 0.099(2) 0.078(2) 0.141(3) 0.020(2) -0.047(2) -0.0142(19)
Cl7 0.141(4) 0.128(4) 0.131(3) 0.017(3) -0.063(3) 0.012(3)
Cl6 0.097(4) 0.192(8) 0.332(11) 0.055(8) -0.058(5) -0.013(4)
Cl5 0.382(13) 0.156(6) 0.106(4) 0.040(4) -0.075(5) -0.026(7)
Cl8 0.290(9) 0.111(4) 0.123(4) -0.020(3) 0.025(5) -0.044(5)
Cl10 0.185(6) 0.147(6) 0.206(7) 0.088(5) 0.001(5) -0.001(5)
Cl9 0.309(10) 0.164(6) 0.113(4) -0.036(4) 0.055(5) -0.113(7)

loop_
_atom_type_symbol
_atom_type_description
_atom_type_scat_dispersion_real
_atom_type_scat_dispersion_imag
_atom_type_scat_source
C C 0.0033 0.0016 'International Tables Vol C Tables 4.2.6.8 and 6.1.1.4'
H H 0.0000 0.0000 'International Tables Vol C Tables 4.2.6.8 and 6.1.1.4'
Tl Tl -2.8358 9.6688 'International Tables Vol C Tables 4.2.6.8 and 6.1.1.4'
Cl Cl 0.1484 0.1585 'International Tables Vol C Tables 4.2.6.8 and 6.1.1.4'

loop_
_geom_angle_atom_site_label_1
_geom_angle_atom_site_label_2
_geom_angle_atom_site_label_3
_geom_angle
Cl7 C1 Cl5 114.3(14)
Cl7 C1 Cl6 109.2(11)
Cl5 C1 Cl6 111.0(9)
Cl10 C2 Cl8 112.2(10)
Cl10 C2 Cl9 113.3(11)
Cl8 C2 Cl9 111.3(11)
C15 C10 C11 122.8(8)
C15 C10 Tl1 124.7(6)
C11 C10 Tl1 112.4(6)
C12 C11 C10 118.5(9)
C12 C11 C20 124.3(8)
C10 C11 C20 117.3(8)
C11 C12 C13 119.6(9)
C14 C13 C12 120.7(9)
C13 C14 C15 121.3(9)
C10 C15 C14 117.0(8)
C10 C15 C30 120.0(8)
C14 C15 C30 123.0(8)
C25 C20 C21 121.0(8)
C25 C20 C11 120.2(9)
C21 C20 C11 118.8(7)
C22 C21 C20 118.7(8)
C22 C21 C26 119.4(9)
C20 C21 C26 121.9(9)
C21 C22 C23 121.2(9)
C24 C23 C22 119.4(9)
C24 C23 C27 120.9(10)
C22 C23 C27 119.7(11)
C23 C24 C25 122.5(9)
C24 C25 C20 117.2(9)
C24 C25 C28 120.5(8)
C20 C25 C28 122.3(9)
C35 C30 C31 123.1(9)
C35 C30 C15 118.5(9)
C31 C30 C15 118.4(9)
C30 C31 C32 116.9(11)
C30 C31 C36 122.3(10)
C32 C31 C36 120.8(12)
C33 C32 C31 121.4(13)
C34 C33 C32 119.2(11)
C34 C33 C37 118.8(14)
C32 C33 C37 121.9(15)
C33 C34 C35 123.0(11)
C30 C35 C34 116.3(11)
C30 C35 C38 122.6(10)
C34 C35 C38 121.1(10)
C45 C40 C41 124.1(8)
C45 C40 Tl1 119.6(7)
C41 C40 Tl1 116.4(6)
C42 C41 C40 117.8(8)
C42 C41 C50 122.9(8)
C40 C41 C50 119.3(8)
C41 C42 C43 119.7(9)
C44 C43 C42 120.2(9)
C43 C44 C45 121.7(9)
C40 C45 C44 116.4(9)
C40 C45 C60 122.4(8)
C44 C45 C60 121.1(8)
C51 C50 C55 120.4(9)
C51 C50 C41 118.8(8)
C55 C50 C41 120.8(8)
C52 C51 C50 117.6(10)
C52 C51 C56 119.4(9)
C50 C51 C56 123.0(8)
C53 C52 C51 123.4(10)
C52 C53 C54 119.1(9)
C52 C53 C57 120.5(12)
C54 C53 C57 120.3(12)
C53 C54 C55 120.9(11)
C50 C55 C54 118.5(10)
C50 C55 C58 121.9(9)
C54 C55 C58 119.6(10)
C65 C60 C61 118.9(9)
C65 C60 C45 121.2(7)
C61 C60 C45 119.9(9)
C62 C61 C60 119.7(10)
C62 C61 C66 120.1(9)
C60 C61 C66 120.1(9)
C61 C62 C63 122.0(9)
C62 C63 C64 118.0(9)
C62 C63 C67 122.2(10)
C64 C63 C67 119.8(11)
C65 C64 C63 121.5(9)
C64 C65 C60 120.0(8)
C64 C65 C68 119.0(9)
C60 C65 C68 120.7(9)
C40 Tl1 C10 177.4(3)
Cl2 Tl2 Cl4 112.73(17)
Cl2 Tl2 Cl1 108.24(18)
Cl4 Tl2 Cl1 107.09(16)
Cl2 Tl2 Cl3 106.90(19)
Cl4 Tl2 Cl3 110.85(19)
Cl1 Tl2 Cl3 111.0(2)

loop_
_geom_bond_atom_site_label_1
_geom_bond_atom_site_label_2
_geom_bond_distance
C1 Cl7 1.683(17)
C1 Cl5 1.69(2)
C1 Cl6 1.74(2)
C2 Cl10 1.676(18)
C2 Cl8 1.693(19)
C2 Cl9 1.705(19)
C10 C15 1.372(13)
C10 C11 1.394(12)
C10 Tl1 2.126(9)
C11 C12 1.374(13)
C11 C20 1.507(12)
C12 C13 1.387(15)
C13 C14 1.362(15)
C14 C15 1.391(13)
C15 C30 1.518(12)
C20 C25 1.400(12)
C20 C21 1.417(13)
C21 C22 1.369(14)
C21 C26 1.514(13)
C22 C23 1.403(14)
C23 C24 1.350(16)
C23 C27 1.527(14)
C24 C25 1.407(15)
C25 C28 1.495(15)
C30 C35 1.396(14)
C30 C31 1.399(16)
C31 C32 1.411(15)
C31 C36 1.516(17)
C32 C33 1.38(2)
C33 C34 1.371(19)
C33 C37 1.534(17)
C34 C35 1.396(15)
C35 C38 1.500(17)
C40 C45 1.381(13)
C40 C41 1.395(13)
C40 Tl1 2.127(9)
C41 C42 1.384(13)
C41 C50 1.490(13)
C42 C43 1.408(14)
C43 C44 1.374(15)
C44 C45 1.394(13)
C45 C60 1.490(13)
C50 C51 1.395(13)
C50 C55 1.406(14)
C51 C52 1.397(13)
C51 C56 1.500(14)
C52 C53 1.345(17)
C53 C54 1.376(18)
C53 C57 1.529(17)
C54 C55 1.407(15)
C55 C58 1.511(15)
C60 C65 1.402(14)
C60 C61 1.407(12)
C61 C62 1.385(15)
C61 C66 1.510(16)
C62 C63 1.388(16)
C63 C64 1.395(14)
C63 C67 1.506(16)
C64 C65 1.388(14)
C65 C68 1.521(13)
Tl2 Cl2 2.394(4)
Tl2 Cl4 2.398(5)
Tl2 Cl1 2.412(4)
Tl2 Cl3 2.413(6)
